data_4344390
loop_
_publ_author_name
'Langley, Stuart K.'
'Wielechowski, Daniel P.'
'Chilton, Nicholas F.'
'Moubaraki, Boujemaa'
'Murray, Keith S.'

_publ_section_title
;
 A Family of {Cr(III)2Ln(III)2} Butterfly Complexes: Effect of the
 Lanthanide Ion on the Single-Molecule Magnet Properties.
;
_journal_issue 21
_journal_name_full 'Inorganic chemistry'
_journal_page_first 10497
_journal_page_last 10503
_journal_paper_doi 10.1021/acs.inorgchem.5b01999
_journal_volume 54
_journal_year 2015
_chemical_formula_sum 'C40 H48 Cr2 Gd2 N4 O20'
_chemical_formula_weight 1323.32
_chemical_name_systematic
; 
 ? 
;
_space_group_IT_number 14
_symmetry_cell_setting monoclinic
_symmetry_space_group_name_Hall '-P 2yn'
_symmetry_space_group_name_H-M 'P 1 21/n 1'
_atom_sites_solution_hydrogens geom
_atom_sites_solution_primary direct
_atom_sites_solution_secondary difmap
_audit_creation_method SHELXL-97
_cell_angle_alpha 90.00
_cell_angle_beta 92.2190(10)
_cell_angle_gamma 90.00
_cell_formula_units_Z 2
_cell_length_a 7.9552(3)
_cell_length_b 17.2589(6)
_cell_length_c 17.3417(6)
_cell_measurement_reflns_used 8912
_cell_measurement_temperature 123(2)
_cell_measurement_theta_max 29.91
_cell_measurement_theta_min 2.24
_cell_volume 2379.20(15)
_computing_cell_refinement 'Bruker Apex2 V2.0'
_computing_data_collection 'Bruker Apex2 V2.0'
_computing_data_reduction 'Bruker Apex2 V2.0'
_computing_molecular_graphics X-Seed
_computing_publication_material CIFTAB
_computing_structure_refinement 'SHELXL-97 (Sheldrick, 1997)'
_computing_structure_solution 'SHELXS-97 (Sheldrick, 1990)'
_diffrn_ambient_temperature 123(2)
_diffrn_measured_fraction_theta_full 0.960
_diffrn_measured_fraction_theta_max 0.960
_diffrn_measurement_device_type 'APEX X8'
_diffrn_measurement_method 'scans in phi and omega'
_diffrn_radiation_monochromator graphite
_diffrn_radiation_source 'fine-focus sealed tube'
_diffrn_radiation_type MoK\a
_diffrn_radiation_wavelength 0.71073
_diffrn_reflns_av_R_equivalents 0.0367
_diffrn_reflns_av_sigmaI/netI 0.0628
_diffrn_reflns_limit_h_max 5
_diffrn_reflns_limit_h_min -11
_diffrn_reflns_limit_k_max 24
_diffrn_reflns_limit_k_min -24
_diffrn_reflns_limit_l_max 22
_diffrn_reflns_limit_l_min -24
_diffrn_reflns_number 14799
_diffrn_reflns_theta_full 30.52
_diffrn_reflns_theta_max 30.52
_diffrn_reflns_theta_min 2.63
_exptl_absorpt_coefficient_mu 3.277
_exptl_absorpt_correction_T_max 0.721
_exptl_absorpt_correction_T_min 0.460
_exptl_absorpt_correction_type multi-scan
_exptl_absorpt_process_details SADABS
_exptl_crystal_colour purple
_exptl_crystal_density_diffrn 1.847
_exptl_crystal_density_method 'not measured'
_exptl_crystal_description block
_exptl_crystal_F_000 1304
_exptl_crystal_size_max 0.4
_exptl_crystal_size_mid 0.2
_exptl_crystal_size_min 0.1
_refine_diff_density_max 3.131
_refine_diff_density_min -1.053
_refine_diff_density_rms 0.169
_refine_ls_extinction_method none
_refine_ls_goodness_of_fit_ref 1.038
_refine_ls_hydrogen_treatment mixed
_refine_ls_matrix_type full
_refine_ls_number_parameters 309
_refine_ls_number_reflns 6979
_refine_ls_number_restraints 0
_refine_ls_restrained_S_all 1.038
_refine_ls_R_factor_all 0.0683
_refine_ls_R_factor_gt 0.0432
_refine_ls_shift/su_max 0.001
_refine_ls_shift/su_mean 0.000
_refine_ls_structure_factor_coef Fsqd
_refine_ls_weighting_details 'calc w=1/[\s^2^(Fo^2^)+(0.0515P)^2^+1.6650P] where P=(Fo^2^+2Fc^2^)/3'
_refine_ls_weighting_scheme calc
_refine_ls_wR_factor_gt 0.1000
_refine_ls_wR_factor_ref 0.1132
_reflns_number_gt 5127
_reflns_number_total 6979
_reflns_threshold_expression >2sigma(I)
_cod_data_source_file ic5b01999_si_004.cif
_cod_data_source_block c:\x-seed\cr2gd2~1\p21n
_cod_depositor_comments 'Adding full bibliography for 4344389--4344394.cif.'
_cod_original_sg_symbol_H-M p21/n
_cod_database_code 4344390

loop_
_symmetry_equiv_pos_as_xyz
'x, y, z'
'-x+1/2, y+1/2, -z+1/2'
'-x, -y, -z'
'x-1/2, -y-1/2, z-1/2'

loop_
_atom_site_label
_atom_site_type_symbol
_atom_site_fract_x
_atom_site_fract_y
_atom_site_fract_z
_atom_site_U_iso_or_equiv
_atom_site_adp_type
_atom_site_occupancy
_atom_site_symmetry_multiplicity
_atom_site_calc_flag
_atom_site_refinement_flags
Gd1 Gd 0.00219(3) 0.924163(12) 0.090708(13) 0.02085(8) Uani 1 1 d .
Cr1 Cr 0.02478(9) 1.11448(4) 0.09576(4) 0.02030(16) Uani 1 1 d .
O1 O 0.1330(4) 1.03574(18) 0.03195(19) 0.0220(7) Uani 1 1 d .
O2 O -0.1253(4) 1.13708(19) 0.00664(19) 0.0252(7) Uani 1 1 d .
O3 O -0.1234(4) 1.03269(19) 0.13133(19) 0.0256(7) Uani 1 1 d .
O6 O 0.1785(4) 1.09779(19) 0.1867(2) 0.0264(7) Uani 1 1 d .
O9 O 0.1050(5) 0.8105(2) 0.1603(2) 0.0337(8) Uani 1 1 d .
O7 O 0.2071(4) 0.9684(2) 0.1820(2) 0.0316(8) Uani 1 1 d .
O4 O 0.1976(4) 1.1727(2) -0.0603(2) 0.0307(8) Uani 1 1 d .
O8 O -0.0921(5) 0.8774(2) 0.2142(2) 0.0379(9) Uani 1 1 d .
C15 C 0.3535(5) 1.0371(3) 0.2821(3) 0.0232(9) Uani 1 1 d .
C17 C 0.5077(6) 1.1126(3) 0.3773(3) 0.0328(11) Uani 1 1 d .
H17 H 0.5368 1.1605 0.3984 0.039 Uiso 1 1 calc R
C16 C 0.3989(5) 1.1087(3) 0.3134(3) 0.0256(10) Uani 1 1 d .
H16 H 0.3558 1.1540 0.2913 0.031 Uiso 1 1 calc R
C14 C 0.2365(6) 1.0331(3) 0.2126(3) 0.0244(10) Uani 1 1 d .
N2 N 0.0112(6) 0.8199(3) 0.2172(3) 0.0355(11) Uani 1 1 d .
C18 C 0.5735(7) 1.0453(4) 0.4099(4) 0.0429(14) Uani 1 1 d .
H18 H 0.6476 1.0480 0.4526 0.051 Uiso 1 1 calc R
O5 O 0.1764(4) 1.19980(18) 0.06556(19) 0.0249(7) Uani 1 1 d .
O10 O 0.0185(7) 0.7763(2) 0.2733(2) 0.0548(12) Uani 1 1 d .
C8 C 0.3433(6) 1.2816(3) -0.0089(3) 0.0257(10) Uani 1 1 d .
N1 N -0.1342(5) 1.1873(2) 0.1543(2) 0.0302(9) Uani 1 1 d .
C7 C 0.2306(5) 1.2130(3) -0.0014(3) 0.0223(9) Uani 1 1 d .
C9 C 0.4162(6) 1.2967(3) -0.0789(3) 0.0309(11) Uani 1 1 d .
H9 H 0.3904 1.2656 -0.1215 0.037 Uiso 1 1 calc R
C20 C 0.4184(7) 0.9704(3) 0.3153(3) 0.0379(13) Uani 1 1 d .
H20 H 0.3872 0.9225 0.2947 0.045 Uiso 1 1 calc R
C13 C 0.3804(6) 1.3291(3) 0.0545(4) 0.0342(12) Uani 1 1 d .
H13 H 0.3311 1.3195 0.1013 0.041 Uiso 1 1 calc R
C19 C 0.5282(8) 0.9734(4) 0.3782(4) 0.0515(17) Uani 1 1 d .
H19 H 0.5721 0.9279 0.3996 0.062 Uiso 1 1 calc R
C4 C -0.2232(10) 1.1374(4) 0.2079(4) 0.063(2) Uani 1 1 d .
H4A H -0.1648 1.1399 0.2580 0.075 Uiso 1 1 calc R
H4B H -0.3351 1.1583 0.2138 0.075 Uiso 1 1 calc R
C10 C 0.5262(7) 1.3575(4) -0.0853(4) 0.0421(15) Uani 1 1 d .
H10 H 0.5747 1.3674 -0.1323 0.051 Uiso 1 1 calc R
C11 C 0.5650(7) 1.4038(3) -0.0227(4) 0.0479(17) Uani 1 1 d .
H11 H 0.6412 1.4442 -0.0273 0.058 Uiso 1 1 calc R
C12 C 0.4911(7) 1.3907(3) 0.0476(4) 0.0467(16) Uani 1 1 d .
H12 H 0.5157 1.4229 0.0896 0.056 Uiso 1 1 calc R
C6 C -0.0498(9) 1.2494(4) 0.1976(4) 0.0597(19) Uani 1 1 d .
H6A H -0.1310 1.2779 0.2259 0.090 Uiso 1 1 calc R
H6B H 0.0040 1.2837 0.1626 0.090 Uiso 1 1 calc R
H6C H 0.0331 1.2277 0.2330 0.090 Uiso 1 1 calc R
C5 C -0.2391(12) 1.0573(4) 0.1861(5) 0.076(3) Uani 1 1 d .
H5A H -0.2242 1.0255 0.2321 0.091 Uiso 1 1 calc R
H5B H -0.3523 1.0485 0.1652 0.091 Uiso 1 1 calc R
C2 C -0.2194(10) 1.2042(4) 0.0183(4) 0.062(2) Uani 1 1 d .
H2A H -0.1587 1.2479 -0.0021 0.074 Uiso 1 1 calc R
H2B H -0.3248 1.1998 -0.0114 0.074 Uiso 1 1 calc R
C3 C -0.2553(12) 1.2204(6) 0.0944(4) 0.098(4) Uani 1 1 d .
H3A H -0.3668 1.2007 0.1040 0.118 Uiso 1 1 calc R
H3B H -0.2583 1.2762 0.1008 0.118 Uiso 1 1 calc R
C1 C 0.3160(10) 1.0293(5) 0.0279(5) 0.071(2) Uani 1 1 d .
H1A H 0.3691 1.0655 0.0631 0.107 Uiso 1 1 calc R
H1B H 0.3485 1.0405 -0.0237 0.107 Uiso 1 1 calc R
H1C H 0.3504 0.9776 0.0417 0.107 Uiso 1 1 calc R

loop_
_atom_site_aniso_label
_atom_site_aniso_U_11
_atom_site_aniso_U_22
_atom_site_aniso_U_33
_atom_site_aniso_U_23
_atom_site_aniso_U_13
_atom_site_aniso_U_12
Gd1 0.03360(12) 0.01424(11) 0.01434(12) 0.00285(9) -0.00381(8) -0.00506(9)
Cr1 0.0271(3) 0.0167(4) 0.0169(4) 0.0026(3) -0.0024(3) -0.0006(3)
O1 0.0255(15) 0.0209(16) 0.0193(17) 0.0011(14) -0.0030(13) -0.0008(13)
O2 0.0288(15) 0.0211(17) 0.0252(18) 0.0033(14) -0.0044(14) 0.0005(13)
O3 0.0324(16) 0.0222(17) 0.0222(18) 0.0056(14) 0.0011(14) -0.0031(14)
O6 0.0347(17) 0.0199(16) 0.0239(18) 0.0031(14) -0.0068(15) -0.0018(14)
O9 0.053(2) 0.0236(18) 0.0246(19) 0.0021(15) -0.0008(17) -0.0026(16)
O7 0.0438(19) 0.0223(18) 0.027(2) 0.0022(15) -0.0128(16) -0.0032(15)
O4 0.0392(18) 0.0283(19) 0.0244(19) 0.0015(15) -0.0022(15) -0.0127(15)
O8 0.055(2) 0.030(2) 0.029(2) 0.0029(17) 0.0030(18) -0.0011(18)
C15 0.025(2) 0.028(2) 0.016(2) 0.0027(19) -0.0023(18) -0.0029(18)
C17 0.036(2) 0.033(3) 0.029(3) -0.006(2) -0.007(2) -0.003(2)
C16 0.024(2) 0.028(3) 0.024(3) -0.002(2) -0.0040(19) -0.0001(19)
C14 0.030(2) 0.022(2) 0.020(2) 0.0014(19) -0.0039(19) -0.0017(19)
N2 0.060(3) 0.025(2) 0.021(2) 0.0076(19) -0.006(2) -0.008(2)
C18 0.045(3) 0.049(4) 0.034(3) -0.004(3) -0.019(3) -0.002(3)
O5 0.0323(16) 0.0192(16) 0.0231(18) 0.0011(14) -0.0029(14) -0.0027(13)
O10 0.107(4) 0.032(2) 0.025(2) 0.0130(19) 0.000(2) -0.003(2)
C8 0.025(2) 0.020(2) 0.031(3) 0.010(2) -0.0058(19) -0.0062(18)
N1 0.043(2) 0.023(2) 0.025(2) 0.0044(18) 0.0026(19) 0.0090(18)
C7 0.026(2) 0.019(2) 0.022(2) 0.0034(19) -0.0020(18) -0.0042(17)
C9 0.027(2) 0.033(3) 0.032(3) 0.009(2) -0.004(2) -0.006(2)
C20 0.048(3) 0.027(3) 0.037(3) 0.003(2) -0.018(3) -0.001(2)
C13 0.038(3) 0.022(3) 0.043(3) 0.004(2) -0.011(2) -0.003(2)
C19 0.065(4) 0.037(4) 0.050(4) 0.006(3) -0.032(3) 0.002(3)
C4 0.087(5) 0.043(4) 0.062(5) -0.010(3) 0.045(4) -0.007(4)
C10 0.034(3) 0.039(3) 0.053(4) 0.017(3) -0.003(3) -0.010(2)
C11 0.037(3) 0.029(3) 0.077(5) 0.018(3) -0.015(3) -0.009(2)
C12 0.052(3) 0.020(3) 0.066(5) -0.002(3) -0.025(3) -0.007(2)
C6 0.069(4) 0.046(4) 0.066(5) -0.026(4) 0.022(4) -0.003(3)
C5 0.118(7) 0.036(4) 0.079(6) 0.005(4) 0.072(5) 0.003(4)
C2 0.081(5) 0.064(5) 0.039(4) -0.000(3) -0.003(4) 0.047(4)
C3 0.133(8) 0.119(8) 0.040(4) -0.006(5) -0.020(5) 0.101(7)
C1 0.082(5) 0.071(6) 0.060(5) -0.005(4) -0.003(4) -0.001(4)

loop_
_atom_type_symbol
_atom_type_description
_atom_type_scat_dispersion_real
_atom_type_scat_dispersion_imag
_atom_type_scat_source
C C 0.0033 0.0016 'International Tables Vol C Tables 4.2.6.8 and 6.1.1.4'
H H 0.0000 0.0000 'International Tables Vol C Tables 4.2.6.8 and 6.1.1.4'
N N 0.0061 0.0033 'International Tables Vol C Tables 4.2.6.8 and 6.1.1.4'
O O 0.0106 0.0060 'International Tables Vol C Tables 4.2.6.8 and 6.1.1.4'
Cr Cr 0.3209 0.6236 'International Tables Vol C Tables 4.2.6.8 and 6.1.1.4'
Gd Gd -0.1653 3.9035 'International Tables Vol C Tables 4.2.6.8 and 6.1.1.4'

loop_
_geom_angle_atom_site_label_1
_geom_angle_atom_site_label_2
_geom_angle_atom_site_label_3
_geom_angle
_geom_angle_site_symmetry_1
_geom_angle_site_symmetry_3
O2 Gd1 O3 146.98(12) 3_575 .
O2 Gd1 O4 78.91(12) 3_575 3_575
O3 Gd1 O4 110.96(12) . 3_575
O2 Gd1 O7 110.30(12) 3_575 .
O3 Gd1 O7 79.85(12) . .
O4 Gd1 O7 145.61(12) 3_575 .
O2 Gd1 O9 81.09(12) 3_575 .
O3 Gd1 O9 131.49(12) . .
O4 Gd1 O9 75.46(12) 3_575 .
O7 Gd1 O9 73.56(12) . .
O2 Gd1 O1 81.47(11) 3_575 .
O3 Gd1 O1 70.98(11) . .
O4 Gd1 O1 139.91(11) 3_575 .
O7 Gd1 O1 74.26(11) . .
O9 Gd1 O1 134.98(11) . .
O2 Gd1 O8 131.53(13) 3_575 .
O3 Gd1 O8 81.07(12) . .
O4 Gd1 O8 74.55(13) 3_575 .
O7 Gd1 O8 75.20(13) . .
O9 Gd1 O8 53.44(13) . .
O1 Gd1 O8 141.51(12) . .
O2 Gd1 O1 70.71(11) 3_575 3_575
O3 Gd1 O1 81.43(11) . 3_575
O4 Gd1 O1 74.65(11) 3_575 3_575
O7 Gd1 O1 139.68(11) . 3_575
O9 Gd1 O1 142.08(11) . 3_575
O1 Gd1 O1 65.94(12) . 3_575
O8 Gd1 O1 135.96(12) . 3_575
O2 Gd1 N2 106.50(13) 3_575 .
O3 Gd1 N2 106.52(13) . .
O4 Gd1 N2 73.71(13) 3_575 .
O7 Gd1 N2 71.91(12) . .
O9 Gd1 N2 26.52(12) . .
O1 Gd1 N2 145.93(12) . .
O8 Gd1 N2 26.93(13) . .
O1 Gd1 N2 148.13(12) 3_575 .
O3 Cr1 O2 92.07(14) . .
O3 Cr1 O1 87.77(14) . .
O2 Cr1 O1 87.73(14) . .
O3 Cr1 O6 90.29(14) . .
O2 Cr1 O6 176.86(14) . .
O1 Cr1 O6 94.43(14) . .
O3 Cr1 O5 176.84(14) . .
O2 Cr1 O5 90.13(14) . .
O1 Cr1 O5 94.60(13) . .
O6 Cr1 O5 87.44(14) . .
O3 Cr1 N1 84.09(16) . .
O2 Cr1 N1 84.30(16) . .
O1 Cr1 N1 168.38(16) . .
O6 Cr1 N1 93.89(16) . .
O5 Cr1 N1 93.87(16) . .
O3 Cr1 Gd1 98.40(10) . 3_575
O2 Cr1 Gd1 41.53(10) . 3_575
O1 Cr1 Gd1 47.46(9) . 3_575
O6 Cr1 Gd1 140.00(11) . 3_575
O5 Cr1 Gd1 84.75(10) . 3_575
N1 Cr1 Gd1 125.71(12) . 3_575
C1 O1 Cr1 122.4(4) . .
C1 O1 Gd1 113.7(4) . .
Cr1 O1 Gd1 96.17(13) . .
C1 O1 Gd1 112.6(4) . 3_575
Cr1 O1 Gd1 96.10(12) . 3_575
Gd1 O1 Gd1 114.06(12) . 3_575
C2 O2 Cr1 111.4(4) . .
C2 O2 Gd1 138.6(4) . 3_575
Cr1 O2 Gd1 103.25(14) . 3_575
C5 O3 Cr1 114.3(4) . .
C5 O3 Gd1 140.3(3) . .
Cr1 O3 Gd1 102.83(14) . .
C14 O6 Cr1 127.5(3) . .
N2 O9 Gd1 94.9(3) . .
C14 O7 Gd1 133.3(3) . .
C7 O4 Gd1 134.0(3) . 3_575
N2 O8 Gd1 94.2(3) . .
C20 C15 C16 119.4(5) . .
C20 C15 C14 120.7(5) . .
C16 C15 C14 119.9(4) . .
C16 C17 C18 120.1(5) . .
C16 C17 H17 119.9 . .
C18 C17 H17 119.9 . .
C17 C16 C15 120.1(5) . .
C17 C16 H16 119.9 . .
C15 C16 H16 119.9 . .
O7 C14 O6 124.6(4) . .
O7 C14 C15 118.8(4) . .
O6 C14 C15 116.5(4) . .
O10 N2 O9 121.7(5) . .
O10 N2 O8 121.0(5) . .
O9 N2 O8 117.4(4) . .
O10 N2 Gd1 178.0(4) . .
O9 N2 Gd1 58.5(2) . .
O8 N2 Gd1 58.9(2) . .
C17 C18 C19 119.7(5) . .
C17 C18 H18 120.1 . .
C19 C18 H18 120.1 . .
C7 O5 Cr1 127.1(3) . .
C9 C8 C13 119.8(5) . .
C9 C8 C7 119.8(5) . .
C13 C8 C7 120.4(5) . .
C6 N1 C4 109.2(5) . .
C6 N1 C3 110.4(6) . .
C4 N1 C3 110.4(6) . .
C6 N1 Cr1 114.9(4) . .
C4 N1 Cr1 105.8(3) . .
C3 N1 Cr1 106.2(4) . .
O4 C7 O5 125.1(4) . .
O4 C7 C8 118.4(4) . .
O5 C7 C8 116.5(4) . .
C10 C9 C8 120.1(5) . .
C10 C9 H9 119.9 . .
C8 C9 H9 119.9 . .
C19 C20 C15 121.2(5) . .
C19 C20 H20 119.4 . .
C15 C20 H20 119.4 . .
C12 C13 C8 119.8(6) . .
C12 C13 H13 120.1 . .
C8 C13 H13 120.1 . .
C20 C19 C18 119.5(6) . .
C20 C19 H19 120.3 . .
C18 C19 H19 120.3 . .
C5 C4 N1 116.0(5) . .
C5 C4 H4A 108.3 . .
N1 C4 H4A 108.3 . .
C5 C4 H4B 108.3 . .
N1 C4 H4B 108.3 . .
H4A C4 H4B 107.4 . .
C9 C10 C11 120.3(6) . .
C9 C10 H10 119.8 . .
C11 C10 H10 119.8 . .
C10 C11 C12 120.5(5) . .
C10 C11 H11 119.7 . .
C12 C11 H11 119.7 . .
C13 C12 C11 119.4(6) . .
C13 C12 H12 120.3 . .
C11 C12 H12 120.3 . .
N1 C6 H6A 109.5 . .
N1 C6 H6B 109.5 . .
H6A C6 H6B 109.5 . .
N1 C6 H6C 109.5 . .
H6A C6 H6C 109.5 . .
H6B C6 H6C 109.5 . .
O3 C5 C4 114.3(6) . .
O3 C5 H5A 108.7 . .
C4 C5 H5A 108.7 . .
O3 C5 H5B 108.7 . .
C4 C5 H5B 108.7 . .
H5A C5 H5B 107.6 . .
C3 C2 O2 115.8(6) . .
C3 C2 H2A 108.3 . .
O2 C2 H2A 108.3 . .
C3 C2 H2B 108.3 . .
O2 C2 H2B 108.3 . .
H2A C2 H2B 107.4 . .
C2 C3 N1 115.5(6) . .
C2 C3 H3A 108.4 . .
N1 C3 H3A 108.4 . .
C2 C3 H3B 108.4 . .
N1 C3 H3B 108.4 . .
H3A C3 H3B 107.5 . .
O1 C1 H1A 109.5 . .
O1 C1 H1B 109.5 . .
H1A C1 H1B 109.5 . .
O1 C1 H1C 109.5 . .
H1A C1 H1C 109.5 . .
H1B C1 H1C 109.5 . .

loop_
_geom_bond_atom_site_label_1
_geom_bond_atom_site_label_2
_geom_bond_distance
_geom_bond_site_symmetry_2
Gd1 O2 2.248(3) 3_575
Gd1 O3 2.249(3) .
Gd1 O4 2.353(3) 3_575
Gd1 O7 2.356(3) .
Gd1 O9 2.428(4) .
Gd1 O1 2.431(3) .
Gd1 O8 2.435(4) .
Gd1 O1 2.446(3) 3_575
Gd1 N2 2.836(4) .
Cr1 O3 1.954(3) .
Cr1 O2 1.955(3) .
Cr1 O1 1.971(3) .
Cr1 O6 1.979(3) .
Cr1 O5 1.986(3) .
Cr1 N1 2.076(4) .
Cr1 Gd1 3.3007(8) 3_575
O1 C1 1.465(8) .
O1 Gd1 2.446(3) 3_575
O2 C2 1.398(7) .
O2 Gd1 2.248(3) 3_575
O3 C5 1.414(7) .
O6 C14 1.282(6) .
O9 N2 1.271(6) .
O7 C14 1.255(6) .
O4 C7 1.255(6) .
O4 Gd1 2.353(3) 3_575
O8 N2 1.288(6) .
C15 C20 1.379(7) .
C15 C16 1.393(7) .
C15 C14 1.495(7) .
C17 C16 1.380(7) .
C17 C18 1.386(8) .
C17 H17 0.9300 .
C16 H16 0.9300 .
N2 O10 1.229(5) .
C18 C19 1.400(9) .
C18 H18 0.9300 .
O5 C7 1.274(6) .
C8 C9 1.391(7) .
C8 C13 1.393(7) .
C8 C7 1.495(6) .
N1 C6 1.458(8) .
N1 C4 1.470(7) .
N1 C3 1.501(8) .
C9 C10 1.373(7) .
C9 H9 0.9300 .
C20 C19 1.371(8) .
C20 H20 0.9300 .
C13 C12 1.389(7) .
C13 H13 0.9300 .
C19 H19 0.9300 .
C4 C5 1.438(9) .
C4 H4A 0.9700 .
C4 H4B 0.9700 .
C10 C11 1.374(9) .
C10 H10 0.9300 .
C11 C12 1.392(10) .
C11 H11 0.9300 .
C12 H12 0.9300 .
C6 H6A 0.9600 .
C6 H6B 0.9600 .
C6 H6C 0.9600 .
C5 H5A 0.9700 .
C5 H5B 0.9700 .
C2 C3 1.389(9) .
C2 H2A 0.9700 .
C2 H2B 0.9700 .
C3 H3A 0.9700 .
C3 H3B 0.9700 .
C1 H1A 0.9600 .
C1 H1B 0.9600 .
C1 H1C 0.9600 .
